data_7135114
loop_
_publ_author_name
'Schmiedtchen, Marco'
'Thulaseedharan Nair Sailaja, Sidharth'
'Lorberg, Rick Y.'
'W&#xf6;lper, Christoph'
'Galstyan, Anzhela'
'Voskuhl, Jens'

_publ_section_title
;
 Tuneable phosphorescence and singlet oxygen production of bridged ethers
 <i>via</i> chalcogen variation and photocyclisation.
;
_journal_issue 95
_journal_name_full 'Chemical communications (Cambridge, England)'
_journal_page_first 18810
_journal_page_last 18813
_journal_paper_doi 10.1039/d5cc05206h
_journal_volume 61
_journal_year 2025
_chemical_formula_sum 'C36 H34 N2 O2 S2 Se2'
_chemical_formula_weight 748.69
_space_group_crystal_system triclinic
_space_group_IT_number 2
_space_group_name_Hall '-P 1'
_space_group_name_H-M_alt 'P -1'
_atom_sites_solution_hydrogens geom
_atom_sites_solution_primary direct
_atom_sites_solution_secondary difmap
_audit_creation_method SHELXL-2017/1
_audit_update_record
;
2025-07-29 deposited with the CCDC.	2025-10-24 downloaded from the CCDC.
;
_cell_angle_alpha 86.595(7)
_cell_angle_beta 81.468(7)
_cell_angle_gamma 87.677(6)
_cell_formula_units_Z 2
_cell_length_a 5.6312(4)
_cell_length_b 17.0766(14)
_cell_length_c 17.206(2)
_cell_measurement_reflns_used 9905
_cell_measurement_temperature 100(2)
_cell_measurement_theta_max 79.21
_cell_measurement_theta_min 2.59
_cell_volume 1632.5(3)
_computing_cell_refinement 'Bruker APEX3(v2017.3-0)'
_computing_data_collection 'Bruker APEX3(v2017.3-0)'
_computing_data_reduction 'Bruker APEX3(v2017.3-0)'
_computing_molecular_graphics 'ORTEP/PLATON (Spek)'
_computing_publication_material 'BRUKER AXS SHELXTL (c) 2008 / Vers. 2008/4'
_computing_structure_refinement 'SHELXL-2017/1 (Sheldrick, 2017)'
_computing_structure_solution 'Bruker APEX3(v2017.3-0)'
_diffrn_ambient_temperature 100(2)
_diffrn_detector_area_resol_mean 7.3910
_diffrn_measured_fraction_theta_full 1.000
_diffrn_measured_fraction_theta_max 0.987
_diffrn_measurement_device_type 'Bruker D8 Venture (Photon II detector)'
_diffrn_measurement_method 'Data collection strategy APEX 3/Queen'
_diffrn_radiation_monochromator 'multilayer mirror'
_diffrn_radiation_type CuK\a
_diffrn_radiation_wavelength 1.54178
_diffrn_reflns_av_R_equivalents 0.0538
_diffrn_reflns_av_unetI/netI 0.0292
_diffrn_reflns_Laue_measured_fraction_full 1.000
_diffrn_reflns_Laue_measured_fraction_max 0.987
_diffrn_reflns_limit_h_max 6
_diffrn_reflns_limit_h_min -7
_diffrn_reflns_limit_k_max 21
_diffrn_reflns_limit_k_min -21
_diffrn_reflns_limit_l_max 21
_diffrn_reflns_limit_l_min -21
_diffrn_reflns_number 59212
_diffrn_reflns_point_group_measured_fraction_full 1.000
_diffrn_reflns_point_group_measured_fraction_max 0.987
_diffrn_reflns_theta_full 67.679
_diffrn_reflns_theta_max 79.384
_diffrn_reflns_theta_min 2.593
_diffrn_source 'micro-focus sealed tube'
_diffrn_source_type 'INCOATEC I\mS 3.0'
_exptl_absorpt_coefficient_mu 4.307
_exptl_absorpt_correction_T_max 0.75
_exptl_absorpt_correction_T_min 0.52
_exptl_absorpt_correction_type multi-scan
_exptl_absorpt_process_details 'SADABS, Blessing, Acta Cryst 1995 A51 33-38'
_exptl_crystal_colour 'pale yellow'
_exptl_crystal_density_diffrn 1.523
_exptl_crystal_description tablet
_exptl_crystal_F_000 760
_exptl_crystal_size_max 0.290
_exptl_crystal_size_mid 0.068
_exptl_crystal_size_min 0.052
_refine_diff_density_max 0.629
_refine_diff_density_min -0.900
_refine_diff_density_rms 0.087
_refine_ls_extinction_method none
_refine_ls_goodness_of_fit_ref 1.055
_refine_ls_hydrogen_treatment constr
_refine_ls_matrix_type full
_refine_ls_number_parameters 440
_refine_ls_number_reflns 6992
_refine_ls_number_restraints 36
_refine_ls_restrained_S_all 1.053
_refine_ls_R_factor_all 0.0391
_refine_ls_R_factor_gt 0.0359
_refine_ls_shift/su_max 0.002
_refine_ls_shift/su_mean 0.000
_refine_ls_structure_factor_coef Fsqd
_refine_ls_weighting_details 'w=1/[\s^2^(Fo^2^)+(0.0599P)^2^+1.3148P] where P=(Fo^2^+2Fc^2^)/3'
_refine_ls_weighting_scheme calc
_refine_ls_wR_factor_gt 0.0957
_refine_ls_wR_factor_ref 0.0999
_reflns_Friedel_coverage 0.000
_reflns_number_gt 6390
_reflns_number_total 6992
_reflns_threshold_expression 'I > 2\s(I)'
_cod_data_source_file d5cc05206h2.cif
_cod_data_source_block ms_se2pn2m
_cod_depositor_comments 'Adding full bibliography for 7135109--7135115.cif.'
_cod_database_code 7135114
_shelx_shelxl_version_number 2017/1
_shelx_space_group_comment
; 
The symmetry employed for this shelxl refinement is uniquely defined 
by the following loop, which should always be used as a source of 
symmetry information in preference to the above space-group names. 
They are only intended as comments. 
;
_shelx_estimated_absorpt_t_min 0.368
_shelx_estimated_absorpt_t_max 0.807

loop_
_space_group_symop_operation_xyz
'x, y, z'
'-x, -y, -z'

loop_
_atom_site_label
_atom_site_type_symbol
_atom_site_fract_x
_atom_site_fract_y
_atom_site_fract_z
_atom_site_U_iso_or_equiv
_atom_site_adp_type
_atom_site_occupancy
_atom_site_site_symmetry_order
_atom_site_calc_flag
_atom_site_refinement_flags_posn
_atom_site_refinement_flags_adp
_atom_site_refinement_flags_occupancy
_atom_site_disorder_assembly
_atom_site_disorder_group
Se1 Se 0.86975(4) 0.61082(2) 0.39483(2) 0.02461(8) Uani 1 1 d . . . . .
Se2 Se 0.41194(4) 0.73970(2) 0.36665(2) 0.02441(8) Uani 1 1 d . . . . .
S1 S 0.84074(10) 0.50767(3) 0.09118(3) 0.02596(12) Uani 1 1 d . . . . .
S2 S 0.42335(10) 0.62540(3) 0.06753(3) 0.02512(12) Uani 1 1 d . . . . .
O1 O 0.5515(3) 0.27241(9) 0.27012(10) 0.0296(3) Uani 1 1 d . . . . .
O2 O 0.6879(3) 0.91712(10) 0.05947(10) 0.0337(4) Uani 1 1 d . . . . .
N1 N 1.1910(4) 0.48048(12) 0.26694(12) 0.0301(4) Uani 1 1 d . . . . .
N2 N 0.0336(4) 0.74354(12) 0.20742(11) 0.0300(4) Uani 1 1 d . . . . .
C1 C 0.5949(4) 0.62289(12) 0.47321(12) 0.0232(4) Uani 1 1 d . . . . .
C2 C 0.4049(4) 0.67471(12) 0.46140(12) 0.0240(4) Uani 1 1 d . . . . .
C3 C 0.2083(4) 0.68222(13) 0.52037(13) 0.0264(4) Uani 1 1 d . . . . .
H3 H 0.075192 0.715745 0.511395 0.032 Uiso 1 1 calc R U . . .
C4 C 0.2073(4) 0.64058(14) 0.59234(13) 0.0287(4) Uani 1 1 d . . . . .
H4 H 0.075088 0.646373 0.633064 0.034 Uiso 1 1 calc R U . . .
C5 C 0.4009(4) 0.59037(13) 0.60444(13) 0.0289(4) Uani 1 1 d . . . . .
H5 H 0.401701 0.562978 0.654107 0.035 Uiso 1 1 calc R U . . .
C6 C 0.5925(4) 0.57978(13) 0.54505(13) 0.0266(4) Uani 1 1 d . . . . .
H6 H 0.720610 0.543695 0.553006 0.032 Uiso 1 1 calc R U . . .
C7 C 0.7134(4) 0.61091(12) 0.30323(12) 0.0217(4) Uani 1 1 d . . . . .
C8 C 0.5242(4) 0.66334(12) 0.29225(12) 0.0217(4) Uani 1 1 d . . . . .
C9 C 0.4283(4) 0.66461(12) 0.22145(12) 0.0218(4) Uani 1 1 d . . . . .
C10 C 0.5323(4) 0.61924(12) 0.15914(12) 0.0222(4) Uani 1 1 d . . . . .
C11 C 0.7190(4) 0.56493(12) 0.17063(12) 0.0224(4) Uani 1 1 d . . . . .
C12 C 0.8080(4) 0.56178(12) 0.24309(12) 0.0223(4) Uani 1 1 d . . . . .
C13 C 0.2131(4) 0.71106(12) 0.21305(12) 0.0234(4) Uani 1 1 d . . . . .
C14 C 1.0186(4) 0.51375(12) 0.25486(12) 0.0240(4) Uani 1 1 d . . . . .
C15 C 0.8870(4) 0.41297(12) 0.13651(12) 0.0235(4) Uani 1 1 d . . . . .
C16 C 0.7019(4) 0.37706(12) 0.18722(12) 0.0234(4) Uani 1 1 d . . . . .
H16 H 0.550565 0.403572 0.199518 0.028 Uiso 1 1 calc R U . . .
C17 C 0.7415(4) 0.30169(13) 0.21970(12) 0.0241(4) Uani 1 1 d . . . . .
C18 C 0.9614(4) 0.26201(13) 0.19962(13) 0.0277(4) Uani 1 1 d . . . . .
H18 H 0.988061 0.210535 0.221411 0.033 Uiso 1 1 calc R U . . .
C19 C 1.1420(4) 0.29856(14) 0.14724(13) 0.0289(4) Uani 1 1 d . . . . .
H19 H 1.290735 0.271156 0.132821 0.035 Uiso 1 1 calc R U . . .
C20 C 1.1080(4) 0.37411(14) 0.11590(13) 0.0264(4) Uani 1 1 d . . . . .
H20 H 1.232813 0.398952 0.081057 0.032 Uiso 1 1 calc R U . . .
C21 C 0.5870(4) 0.20049(14) 0.31518(14) 0.0313(5) Uani 1 1 d . . . . .
H21A H 0.742920 0.199863 0.335322 0.038 Uiso 0.611(7) 1 calc R U P A 1
H21B H 0.585067 0.154860 0.282393 0.038 Uiso 0.611(7) 1 calc R U P A 1
H21C H 0.715355 0.205857 0.347907 0.038 Uiso 0.389(7) 1 calc R U P A 2
H21D H 0.633609 0.157015 0.279839 0.038 Uiso 0.389(7) 1 calc R U P A 2
C22 C 0.3729(18) 0.1976(5) 0.3854(5) 0.0271(14) Uani 0.611(7) 1 d . . P A 1
H22A H 0.367046 0.246803 0.413417 0.033 Uiso 0.611(7) 1 calc R U P A 1
H22B H 0.220002 0.194855 0.363862 0.033 Uiso 0.611(7) 1 calc R U P A 1
C23 C 0.3942(12) 0.1280(4) 0.4439(4) 0.0377(13) Uani 0.611(7) 1 d . . P A 1
H23 H 0.554465 0.128982 0.462257 0.045 Uiso 0.611(7) 1 calc R U P A 1
C24 C 0.1998(10) 0.1349(3) 0.5150(3) 0.0444(13) Uani 0.611(7) 1 d . . P A 1
H24A H 0.212013 0.185182 0.538584 0.067 Uiso 0.611(7) 1 calc R U P A 1
H24B H 0.220849 0.091813 0.553804 0.067 Uiso 0.611(7) 1 calc R U P A 1
H24C H 0.041492 0.132277 0.498294 0.067 Uiso 0.611(7) 1 calc R U P A 1
C25 C 0.3755(14) 0.0498(3) 0.4072(3) 0.0615(18) Uani 0.611(7) 1 d . . P A 1
H25A H 0.226854 0.050031 0.383841 0.092 Uiso 0.611(7) 1 calc R U P A 1
H25B H 0.373837 0.007036 0.447821 0.092 Uiso 0.611(7) 1 calc R U P A 1
H25C H 0.513669 0.042019 0.366164 0.092 Uiso 0.611(7) 1 calc R U P A 1
C22' C 0.362(3) 0.1852(9) 0.3642(7) 0.032(3) Uani 0.389(7) 1 d . . P A 2
H22C H 0.236883 0.181540 0.329871 0.039 Uiso 0.389(7) 1 calc R U P A 2
H22D H 0.317226 0.230580 0.397193 0.039 Uiso 0.389(7) 1 calc R U P A 2
C23' C 0.3600(17) 0.1089(5) 0.4195(6) 0.0326(19) Uani 0.389(7) 1 d . . P A 2
H23' H 0.422163 0.064722 0.385610 0.039 Uiso 0.389(7) 1 calc R U P A 2
C24' C 0.527(3) 0.1139(6) 0.4794(7) 0.097(5) Uani 0.389(7) 1 d . . P A 2
H24D H 0.685150 0.129724 0.452914 0.146 Uiso 0.389(7) 1 calc R U P A 2
H24E H 0.542097 0.062454 0.507035 0.146 Uiso 0.389(7) 1 calc R U P A 2
H24F H 0.462014 0.152673 0.517386 0.146 Uiso 0.389(7) 1 calc R U P A 2
C25' C 0.104(2) 0.0897(6) 0.4563(8) 0.079(4) Uani 0.389(7) 1 d . . P A 2
H25D H 0.008010 0.081672 0.414698 0.118 Uiso 0.389(7) 1 calc R U P A 2
H25E H 0.033649 0.133314 0.487462 0.118 Uiso 0.389(7) 1 calc R U P A 2
H25F H 0.107479 0.041816 0.490556 0.118 Uiso 0.389(7) 1 calc R U P A 2
C26 C 0.4181(4) 0.72777(12) 0.04063(12) 0.0231(4) Uani 1 1 d . . . . .
C27 C 0.5724(4) 0.78053(13) 0.06456(12) 0.0251(4) Uani 1 1 d . . . . .
H27 H 0.686742 0.763307 0.097827 0.030 Uiso 1 1 calc R U . . .
C28 C 0.5546(4) 0.85913(13) 0.03842(13) 0.0281(4) Uani 1 1 d . . . . .
C29 C 0.3927(5) 0.88363(14) -0.01366(14) 0.0329(5) Uani 1 1 d . . . . .
H29 H 0.384052 0.937034 -0.032241 0.039 Uiso 1 1 calc R U . . .
C30 C 0.2469(5) 0.82982(14) -0.03760(14) 0.0330(5) Uani 1 1 d . . . . .
H30 H 0.139326 0.846238 -0.073440 0.040 Uiso 1 1 calc R U . . .
C31 C 0.2552(4) 0.75154(13) -0.00989(13) 0.0276(4) Uani 1 1 d . . . . .
H31 H 0.150896 0.714954 -0.025371 0.033 Uiso 1 1 calc R U . . .
C32 C 0.8274(4) 0.89791(14) 0.12182(14) 0.0313(5) Uani 1 1 d . . . . .
H32A H 0.952351 0.857239 0.105701 0.038 Uiso 1 1 calc R U . . .
H32B H 0.722830 0.877510 0.169498 0.038 Uiso 1 1 calc R U . . .
C33 C 0.9430(5) 0.97272(14) 0.13862(15) 0.0338(5) Uani 1 1 d . . . . .
H33A H 0.815281 1.011262 0.158247 0.041 Uiso 1 1 calc R U . . .
H33B H 1.031407 0.995438 0.088898 0.041 Uiso 1 1 calc R U . . .
C34 C 1.1161(5) 0.95944(15) 0.19904(16) 0.0360(5) Uani 1 1 d . . . . .
H34 H 1.238875 0.918379 0.179761 0.043 Uiso 1 1 calc R U . . .
C35 C 1.2465(6) 1.03498(19) 0.2056(2) 0.0524(8) Uani 1 1 d . . . . .
H35A H 1.323172 1.053543 0.153186 0.079 Uiso 1 1 calc R U . . .
H35B H 1.369228 1.024712 0.240057 0.079 Uiso 1 1 calc R U . . .
H35C H 1.130754 1.075151 0.227586 0.079 Uiso 1 1 calc R U . . .
C36 C 0.9911(6) 0.93102(17) 0.27953(17) 0.0459(6) Uani 1 1 d . . . . .
H36A H 0.866865 0.969839 0.299030 0.069 Uiso 1 1 calc R U . . .
H36B H 1.108884 0.924051 0.316161 0.069 Uiso 1 1 calc R U . . .
H36C H 0.916765 0.880824 0.275319 0.069 Uiso 1 1 calc R U . . .

loop_
_atom_site_aniso_label
_atom_site_aniso_U_11
_atom_site_aniso_U_22
_atom_site_aniso_U_33
_atom_site_aniso_U_23
_atom_site_aniso_U_13
_atom_site_aniso_U_12
Se1 0.02525(13) 0.03159(14) 0.01762(12) -0.00068(9) -0.00566(8) -0.00003(9)
Se2 0.03472(14) 0.02069(12) 0.01778(12) 0.00034(8) -0.00497(9) 0.00155(9)
S1 0.0374(3) 0.0227(2) 0.0164(2) 0.00042(18) -0.00031(19) 0.00012(19)
S2 0.0375(3) 0.0215(2) 0.0178(2) 0.00183(18) -0.00942(19) -0.00335(19)
O1 0.0297(8) 0.0277(8) 0.0306(8) 0.0089(6) -0.0059(6) -0.0012(6)
O2 0.0446(9) 0.0245(8) 0.0351(9) 0.0090(7) -0.0191(7) -0.0054(7)
N1 0.0291(10) 0.0352(10) 0.0262(9) -0.0017(8) -0.0056(7) 0.0020(8)
N2 0.0341(10) 0.0300(10) 0.0251(9) 0.0071(7) -0.0060(7) 0.0011(8)
C1 0.0282(10) 0.0250(10) 0.0171(9) -0.0014(7) -0.0043(7) -0.0029(8)
C2 0.0305(10) 0.0241(10) 0.0185(9) -0.0009(7) -0.0068(8) -0.0019(8)
C3 0.0305(11) 0.0289(11) 0.0203(10) -0.0021(8) -0.0050(8) -0.0016(8)
C4 0.0324(11) 0.0334(11) 0.0197(10) -0.0029(8) -0.0003(8) -0.0048(9)
C5 0.0413(12) 0.0276(11) 0.0180(9) 0.0027(8) -0.0055(8) -0.0064(9)
C6 0.0343(11) 0.0240(10) 0.0225(10) 0.0004(8) -0.0080(8) -0.0017(8)
C7 0.0258(10) 0.0224(9) 0.0168(9) 0.0023(7) -0.0040(7) -0.0020(7)
C8 0.0267(10) 0.0204(9) 0.0176(9) 0.0013(7) -0.0025(7) -0.0023(7)
C9 0.0267(10) 0.0190(9) 0.0190(9) 0.0037(7) -0.0031(7) -0.0016(7)
C10 0.0289(10) 0.0201(9) 0.0180(9) 0.0033(7) -0.0054(7) -0.0041(7)
C11 0.0269(10) 0.0201(9) 0.0197(9) 0.0012(7) -0.0017(7) -0.0030(7)
C12 0.0252(10) 0.0218(9) 0.0194(9) 0.0028(7) -0.0034(7) -0.0013(7)
C13 0.0307(11) 0.0218(9) 0.0173(9) 0.0039(7) -0.0041(7) -0.0029(8)
C14 0.0279(10) 0.0255(10) 0.0183(9) 0.0004(7) -0.0025(7) -0.0019(8)
C15 0.0291(10) 0.0230(10) 0.0189(9) -0.0017(7) -0.0048(7) -0.0003(8)
C16 0.0259(10) 0.0238(10) 0.0206(9) -0.0010(7) -0.0051(7) 0.0007(7)
C17 0.0277(10) 0.0250(10) 0.0205(9) 0.0000(8) -0.0072(8) -0.0014(8)
C18 0.0371(12) 0.0239(10) 0.0231(10) -0.0008(8) -0.0097(8) 0.0060(8)
C19 0.0288(11) 0.0342(12) 0.0243(10) -0.0039(9) -0.0071(8) 0.0076(8)
C20 0.0258(10) 0.0331(11) 0.0207(10) -0.0025(8) -0.0044(8) 0.0005(8)
C21 0.0387(12) 0.0254(11) 0.0295(11) 0.0071(9) -0.0072(9) -0.0017(9)
C22 0.036(2) 0.028(3) 0.017(4) 0.002(2) -0.006(3) -0.001(2)
C23 0.052(3) 0.029(3) 0.030(3) 0.005(2) -0.003(2) -0.001(2)
C24 0.062(3) 0.036(2) 0.031(2) 0.0087(17) 0.0025(19) -0.0011(19)
C25 0.108(5) 0.026(3) 0.044(3) 0.0023(19) 0.009(3) -0.005(2)
C22' 0.051(5) 0.028(5) 0.016(6) 0.003(4) -0.003(5) -0.001(4)
C23' 0.047(4) 0.025(5) 0.026(4) 0.006(3) -0.007(3) -0.005(3)
C24' 0.189(13) 0.056(6) 0.070(7) 0.040(5) -0.094(8) -0.064(7)
C25' 0.069(5) 0.055(6) 0.095(8) 0.039(6) 0.024(5) 0.008(4)
C26 0.0295(10) 0.0235(10) 0.0160(9) 0.0025(7) -0.0041(7) 0.0004(7)
C27 0.0293(10) 0.0252(10) 0.0212(10) 0.0044(8) -0.0075(8) -0.0020(8)
C28 0.0364(11) 0.0250(10) 0.0236(10) 0.0044(8) -0.0084(9) -0.0031(8)
C29 0.0445(13) 0.0259(11) 0.0291(11) 0.0076(9) -0.0121(10) 0.0010(9)
C30 0.0445(13) 0.0306(12) 0.0262(11) 0.0034(9) -0.0165(9) 0.0043(9)
C31 0.0338(11) 0.0281(11) 0.0228(10) 0.0006(8) -0.0109(8) 0.0000(8)
C32 0.0384(12) 0.0256(11) 0.0321(12) 0.0050(9) -0.0144(9) -0.0017(9)
C33 0.0411(13) 0.0251(11) 0.0372(13) 0.0045(9) -0.0143(10) -0.0045(9)
C34 0.0406(13) 0.0285(11) 0.0415(14) -0.0026(10) -0.0156(11) 0.0020(9)
C35 0.0549(18) 0.0487(17) 0.0585(19) 0.0033(14) -0.0225(15) -0.0177(13)
C36 0.0648(18) 0.0384(14) 0.0381(14) 0.0003(11) -0.0189(13) -0.0080(12)

loop_
_atom_type_symbol
_atom_type_description
_atom_type_scat_dispersion_real
_atom_type_scat_dispersion_imag
_atom_type_scat_source
C C 0.0181 0.0091 'International Tables Vol C Tables 4.2.6.8 and 6.1.1.4'
H H 0.0000 0.0000 'International Tables Vol C Tables 4.2.6.8 and 6.1.1.4'
N N 0.0311 0.0180 'International Tables Vol C Tables 4.2.6.8 and 6.1.1.4'
O O 0.0492 0.0322 'International Tables Vol C Tables 4.2.6.8 and 6.1.1.4'
S S 0.3331 0.5567 'International Tables Vol C Tables 4.2.6.8 and 6.1.1.4'
Se Se -0.7943 1.1372 'International Tables Vol C Tables 4.2.6.8 and 6.1.1.4'

loop_
_geom_angle_atom_site_label_1
_geom_angle_atom_site_label_2
_geom_angle_atom_site_label_3
_geom_angle
_geom_angle_site_symmetry_1
_geom_angle_site_symmetry_3
_geom_angle_publ_flag
C1 Se1 C7 99.49(9) . . ?
C8 Se2 C2 99.04(9) . . ?
C11 S1 C15 103.82(10) . . ?
C10 S2 C26 104.14(10) . . ?
C17 O1 C21 118.59(18) . . ?
C28 O2 C32 117.12(17) . . ?
C2 C1 C6 120.2(2) . . ?
C2 C1 Se1 121.83(15) . . ?
C6 C1 Se1 117.95(16) . . ?
C1 C2 C3 120.04(19) . . ?
C1 C2 Se2 121.31(16) . . ?
C3 C2 Se2 118.61(16) . . ?
C4 C3 C2 119.9(2) . . ?
C4 C3 H3 120.1 . . ?
C2 C3 H3 120.1 . . ?
C3 C4 C5 119.7(2) . . ?
C3 C4 H4 120.2 . . ?
C5 C4 H4 120.2 . . ?
C6 C5 C4 120.9(2) . . ?
C6 C5 H5 119.5 . . ?
C4 C5 H5 119.5 . . ?
C5 C6 C1 119.2(2) . . ?
C5 C6 H6 120.4 . . ?
C1 C6 H6 120.4 . . ?
C8 C7 C12 119.69(18) . . ?
C8 C7 Se1 121.57(15) . . ?
C12 C7 Se1 118.47(15) . . ?
C7 C8 C9 119.03(19) . . ?
C7 C8 Se2 121.60(15) . . ?
C9 C8 Se2 119.11(15) . . ?
C8 C9 C10 121.41(19) . . ?
C8 C9 C13 119.70(19) . . ?
C10 C9 C13 118.84(19) . . ?
C11 C10 C9 119.46(19) . . ?
C11 C10 S2 118.98(16) . . ?
C9 C10 S2 121.49(16) . . ?
C10 C11 C12 118.50(19) . . ?
C10 C11 S1 117.95(16) . . ?
C12 C11 S1 123.46(16) . . ?
C7 C12 C11 121.58(19) . . ?
C7 C12 C14 117.22(18) . . ?
C11 C12 C14 120.86(19) . . ?
N2 C13 C9 175.5(2) . . ?
N1 C14 C12 174.8(2) . . ?
C16 C15 C20 121.2(2) . . ?
C16 C15 S1 120.61(16) . . ?
C20 C15 S1 118.03(17) . . ?
C15 C16 C17 119.19(19) . . ?
C15 C16 H16 120.4 . . ?
C17 C16 H16 120.4 . . ?
O1 C17 C18 124.99(19) . . ?
O1 C17 C16 114.76(19) . . ?
C18 C17 C16 120.2(2) . . ?
C17 C18 C19 119.4(2) . . ?
C17 C18 H18 120.3 . . ?
C19 C18 H18 120.3 . . ?
C20 C19 C18 121.1(2) . . ?
C20 C19 H19 119.4 . . ?
C18 C19 H19 119.4 . . ?
C19 C20 C15 118.7(2) . . ?
C19 C20 H20 120.6 . . ?
C15 C20 H20 120.6 . . ?
O1 C21 C22' 106.5(7) . . ?
O1 C21 C22 105.9(4) . . ?
O1 C21 H21A 110.5 . . ?
C22 C21 H21A 110.5 . . ?
O1 C21 H21B 110.5 . . ?
C22 C21 H21B 110.5 . . ?
H21A C21 H21B 108.7 . . ?
O1 C21 H21C 110.4 . . ?
C22' C21 H21C 110.4 . . ?
O1 C21 H21D 110.4 . . ?
C22' C21 H21D 110.4 . . ?
H21C C21 H21D 108.6 . . ?
C23 C22 C21 113.0(6) . . ?
C23 C22 H22A 109.0 . . ?
C21 C22 H22A 109.0 . . ?
C23 C22 H22B 109.0 . . ?
C21 C22 H22B 109.0 . . ?
H22A C22 H22B 107.8 . . ?
C24 C23 C22 109.9(5) . . ?
C24 C23 C25 109.5(5) . . ?
C22 C23 C25 112.1(5) . . ?
C24 C23 H23 108.4 . . ?
C22 C23 H23 108.4 . . ?
C25 C23 H23 108.4 . . ?
C23 C24 H24A 109.5 . . ?
C23 C24 H24B 109.5 . . ?
H24A C24 H24B 109.5 . . ?
C23 C24 H24C 109.5 . . ?
H24A C24 H24C 109.5 . . ?
H24B C24 H24C 109.5 . . ?
C23 C25 H25A 109.5 . . ?
C23 C25 H25B 109.5 . . ?
H25A C25 H25B 109.5 . . ?
C23 C25 H25C 109.5 . . ?
H25A C25 H25C 109.5 . . ?
H25B C25 H25C 109.5 . . ?
C21 C22' C23' 115.3(12) . . ?
C21 C22' H22C 108.5 . . ?
C23' C22' H22C 108.5 . . ?
C21 C22' H22D 108.5 . . ?
C23' C22' H22D 108.5 . . ?
H22C C22' H22D 107.5 . . ?
C24' C23' C25' 112.9(10) . . ?
C24' C23' C22' 111.6(8) . . ?
C25' C23' C22' 110.9(9) . . ?
C24' C23' H23' 107.1 . . ?
C25' C23' H23' 107.1 . . ?
C22' C23' H23' 107.1 . . ?
C23' C24' H24D 109.5 . . ?
C23' C24' H24E 109.5 . . ?
H24D C24' H24E 109.5 . . ?
C23' C24' H24F 109.5 . . ?
H24D C24' H24F 109.5 . . ?
H24E C24' H24F 109.5 . . ?
C23' C25' H25D 109.5 . . ?
C23' C25' H25E 109.5 . . ?
H25D C25' H25E 109.5 . . ?
C23' C25' H25F 109.5 . . ?
H25D C25' H25F 109.5 . . ?
H25E C25' H25F 109.5 . . ?
C31 C26 C27 121.52(19) . . ?
C31 C26 S2 114.85(16) . . ?
C27 C26 S2 123.56(16) . . ?
C28 C27 C26 118.35(19) . . ?
C28 C27 H27 120.8 . . ?
C26 C27 H27 120.8 . . ?
O2 C28 C27 124.4(2) . . ?
O2 C28 C29 115.0(2) . . ?
C27 C28 C29 120.6(2) . . ?
C30 C29 C28 119.6(2) . . ?
C30 C29 H29 120.2 . . ?
C28 C29 H29 120.2 . . ?
C29 C30 C31 120.8(2) . . ?
C29 C30 H30 119.6 . . ?
C31 C30 H30 119.6 . . ?
C26 C31 C30 119.1(2) . . ?
C26 C31 H31 120.5 . . ?
C30 C31 H31 120.5 . . ?
O2 C32 C33 107.26(18) . . ?
O2 C32 H32A 110.3 . . ?
C33 C32 H32A 110.3 . . ?
O2 C32 H32B 110.3 . . ?
C33 C32 H32B 110.3 . . ?
H32A C32 H32B 108.5 . . ?
C32 C33 C34 112.99(19) . . ?
C32 C33 H33A 109.0 . . ?
C34 C33 H33A 109.0 . . ?
C32 C33 H33B 109.0 . . ?
C34 C33 H33B 109.0 . . ?
H33A C33 H33B 107.8 . . ?
C36 C34 C35 110.1(2) . . ?
C36 C34 C33 112.6(2) . . ?
C35 C34 C33 109.8(2) . . ?
C36 C34 H34 108.1 . . ?
C35 C34 H34 108.1 . . ?
C33 C34 H34 108.1 . . ?
C34 C35 H35A 109.5 . . ?
C34 C35 H35B 109.5 . . ?
H35A C35 H35B 109.5 . . ?
C34 C35 H35C 109.5 . . ?
H35A C35 H35C 109.5 . . ?
H35B C35 H35C 109.5 . . ?
C34 C36 H36A 109.5 . . ?
C34 C36 H36B 109.5 . . ?
H36A C36 H36B 109.5 . . ?
C34 C36 H36C 109.5 . . ?
H36A C36 H36C 109.5 . . ?
H36B C36 H36C 109.5 . . ?

loop_
_geom_bond_atom_site_label_1
_geom_bond_atom_site_label_2
_geom_bond_distance
_geom_bond_site_symmetry_2
_geom_bond_publ_flag
Se1 C1 1.909(2) . ?
Se1 C7 1.916(2) . ?
Se2 C8 1.905(2) . ?
Se2 C2 1.913(2) . ?
S1 C11 1.767(2) . ?
S1 C15 1.780(2) . ?
S2 C10 1.770(2) . ?
S2 C26 1.782(2) . ?
O1 C17 1.365(3) . ?
O1 C21 1.436(3) . ?
O2 C28 1.363(3) . ?
O2 C32 1.436(3) . ?
N1 C14 1.144(3) . ?
N2 C13 1.147(3) . ?
C1 C2 1.391(3) . ?
C1 C6 1.399(3) . ?
C2 C3 1.394(3) . ?
C3 C4 1.390(3) . ?
C3 H3 0.9500 . ?
C4 C5 1.392(3) . ?
C4 H4 0.9500 . ?
C5 C6 1.385(3) . ?
C5 H5 0.9500 . ?
C6 H6 0.9500 . ?
C7 C8 1.391(3) . ?
C7 C12 1.401(3) . ?
C8 C9 1.402(3) . ?
C9 C10 1.403(3) . ?
C9 C13 1.442(3) . ?
C10 C11 1.402(3) . ?
C11 C12 1.409(3) . ?
C12 C14 1.447(3) . ?
C15 C16 1.394(3) . ?
C15 C20 1.394(3) . ?
C16 C17 1.395(3) . ?
C16 H16 0.9500 . ?
C17 C18 1.394(3) . ?
C18 C19 1.396(3) . ?
C18 H18 0.9500 . ?
C19 C20 1.386(3) . ?
C19 H19 0.9500 . ?
C20 H20 0.9500 . ?
C21 C22' 1.438(17) . ?
C21 C22 1.575(10) . ?
C21 H21A 0.9900 . ?
C21 H21B 0.9900 . ?
C21 H21C 0.9900 . ?
C21 H21D 0.9900 . ?
C22 C23 1.525(11) . ?
C22 H22A 0.9900 . ?
C22 H22B 0.9900 . ?
C23 C24 1.522(8) . ?
C23 C25 1.525(8) . ?
C23 H23 1.0000 . ?
C24 H24A 0.9800 . ?
C24 H24B 0.9800 . ?
C24 H24C 0.9800 . ?
C25 H25A 0.9800 . ?
C25 H25B 0.9800 . ?
C25 H25C 0.9800 . ?
C22' C23' 1.567(18) . ?
C22' H22C 0.9900 . ?
C22' H22D 0.9900 . ?
C23' C24' 1.503(12) . ?
C23' C25' 1.524(13) . ?
C23' H23' 1.0000 . ?
C24' H24D 0.9800 . ?
C24' H24E 0.9800 . ?
C24' H24F 0.9800 . ?
C25' H25D 0.9800 . ?
C25' H25E 0.9800 . ?
C25' H25F 0.9800 . ?
C26 C31 1.388(3) . ?
C26 C27 1.397(3) . ?
C27 C28 1.395(3) . ?
C27 H27 0.9500 . ?
C28 C29 1.405(3) . ?
C29 C30 1.377(4) . ?
C29 H29 0.9500 . ?
C30 C31 1.394(3) . ?
C30 H30 0.9500 . ?
C31 H31 0.9500 . ?
C32 C33 1.519(3) . ?
C32 H32A 0.9900 . ?
C32 H32B 0.9900 . ?
C33 C34 1.529(3) . ?
C33 H33A 0.9900 . ?
C33 H33B 0.9900 . ?
C34 C36 1.519(4) . ?
C34 C35 1.528(4) . ?
C34 H34 1.0000 . ?
C35 H35A 0.9800 . ?
C35 H35B 0.9800 . ?
C35 H35C 0.9800 . ?
C36 H36A 0.9800 . ?
C36 H36B 0.9800 . ?
C36 H36C 0.9800 . ?
